data_7121670
loop_
_publ_author_name
'Fan, Zhoulong'
'Lu, Heng'
'Cheng, Zhen'
'Zhang, Ao'

_publ_section_title
;
 Ligand-promoted ruthenium-catalyzed meta C-H chlorination of arenes using
 N-chloro-2,10-camphorsultam.
;
_journal_issue 47
_journal_name_full 'Chemical communications (Cambridge, England)'
_journal_page_first 6008
_journal_page_last 6011
_journal_paper_doi 10.1039/c8cc03195a
_journal_volume 54
_journal_year 2018
_chemical_formula_moiety 'C15 H15 Cl N4'
_chemical_formula_sum 'C15 H15 Cl N4'
_chemical_formula_weight 286.76
_space_group_crystal_system monoclinic
_space_group_IT_number 14
_space_group_name_Hall '-P 2ybc'
_space_group_name_H-M_alt 'P 1 21/c 1'
_symmetry_space_group_name_Hall '-P 2ybc'
_symmetry_space_group_name_H-M 'P 1 21/c 1'
_atom_sites_solution_hydrogens geom
_atom_sites_solution_primary dual
_audit_creation_date 2017-11-23
_audit_creation_method
;
Olex2 1.2
(compiled 2017.08.10 svn.r3458 for OlexSys, GUI svn.r5381)
;
_audit_update_record
;
2017-11-23 deposited with the CCDC.
2018-05-15 downloaded from the CCDC.
;
_cell_angle_alpha 90
_cell_angle_beta 102.04(2)
_cell_angle_gamma 90
_cell_formula_units_Z 4
_cell_length_a 13.886(12)
_cell_length_b 14.758(12)
_cell_length_c 6.953(6)
_cell_measurement_reflns_used 350
_cell_measurement_temperature 173
_cell_measurement_theta_max 18.505
_cell_measurement_theta_min 2.760
_cell_volume 1394(2)
_computing_cell_refinement 'SAINT v8.34A (Bruker, 2013)'
_computing_data_reduction 'SAINT v8.34A (Bruker, 2013)'
_computing_molecular_graphics 'Olex2 (Dolomanov et al., 2009)'
_computing_publication_material 'Olex2 (Dolomanov et al., 2009)'
_computing_structure_refinement 'ShelXL (Sheldrick, 2015)'
_computing_structure_solution 'ShelXT (Sheldrick, 2015)'
_diffrn_ambient_temperature 173
_diffrn_measured_fraction_theta_full 0.967
_diffrn_measured_fraction_theta_max 0.967
_diffrn_measurement_device_type 'Bruker APEX-II CCD'
_diffrn_measurement_method '\f and \w scans'
_diffrn_radiation_type MoK\a
_diffrn_radiation_wavelength 0.71073
_diffrn_reflns_av_R_equivalents 0.1092
_diffrn_reflns_av_unetI/netI 0.1347
_diffrn_reflns_Laue_measured_fraction_full 0.967
_diffrn_reflns_Laue_measured_fraction_max 0.967
_diffrn_reflns_limit_h_max 16
_diffrn_reflns_limit_h_min -13
_diffrn_reflns_limit_k_max 16
_diffrn_reflns_limit_k_min -17
_diffrn_reflns_limit_l_max 8
_diffrn_reflns_limit_l_min -8
_diffrn_reflns_number 6999
_diffrn_reflns_point_group_measured_fraction_full 0.967
_diffrn_reflns_point_group_measured_fraction_max 0.967
_diffrn_reflns_theta_full 25.008
_diffrn_reflns_theta_max 25.008
_diffrn_reflns_theta_min 1.499
_diffrn_standards_number 0
_exptl_absorpt_coefficient_mu 0.269
_exptl_absorpt_correction_T_max 0.7456
_exptl_absorpt_correction_T_min 0.5566
_exptl_absorpt_correction_type multi-scan
_exptl_absorpt_process_details
'SADABS-2014/5 (Bruker,2014/5) was used for absorption correction. wR2(int) was 0.1012 before and 0.0534 after correction. The Ratio of minimum to maximum transmission is 0.7465. The \l/2 correction factor is 0.00150.'
_exptl_crystal_colour colourless
_exptl_crystal_colour_primary colourless
_exptl_crystal_density_diffrn 1.367
_exptl_crystal_description needle
_exptl_crystal_F_000 600
_exptl_crystal_recrystallization_method 'Re-crystallisation from solvent: CHCl3-hexane'
_exptl_crystal_size_max 0.19
_exptl_crystal_size_mid 0.08
_exptl_crystal_size_min 0.05
_refine_diff_density_max 0.984
_refine_diff_density_min -0.365
_refine_diff_density_rms 0.094
_refine_ls_extinction_method none
_refine_ls_goodness_of_fit_ref 0.925
_refine_ls_hydrogen_treatment constr
_refine_ls_matrix_type full
_refine_ls_number_parameters 184
_refine_ls_number_reflns 2376
_refine_ls_number_restraints 0
_refine_ls_restrained_S_all 0.925
_refine_ls_R_factor_all 0.1804
_refine_ls_R_factor_gt 0.0929
_refine_ls_shift/su_max 0.000
_refine_ls_shift/su_mean 0.000
_refine_ls_structure_factor_coef Fsqd
_refine_ls_weighting_details 'w=1/[\s^2^(Fo^2^)+(0.1200P)^2^] where P=(Fo^2^+2Fc^2^)/3'
_refine_ls_weighting_scheme calc
_refine_ls_wR_factor_gt 0.2002
_refine_ls_wR_factor_ref 0.2382
_reflns_Friedel_coverage 0.000
_reflns_number_gt 1119
_reflns_number_total 2376
_reflns_threshold_expression 'I > 2\s(I)'
_cod_data_source_file c8cc03195a2.cif
_cod_data_source_block zz
_cod_depositor_comments 'Adding full bibliography for 7121669--7121671.cif.'
_cod_original_cell_volume 1393(2)
_cod_database_code 7121670
_shelx_shelxl_version_number 2014/7
_shelx_space_group_comment
;
The symmetry employed for this shelxl refinement is uniquely defined
by the following loop, which should always be used as a source of
symmetry information in preference to the above space-group names.
They are only intended as comments.
;
_shelx_estimated_absorpt_t_max 0.987
_shelx_estimated_absorpt_t_min 0.951
_olex2_refinement_description
;
1. Fixed Uiso
 At 1.2 times of:
  All C(H) groups
 At 1.5 times of:
  All C(H,H,H) groups
2.a Ternary CH refined with riding coordinates:
 C13(H13)
2.b Aromatic/amide H refined with riding coordinates:
 C4(H4), C9(H9), C6(H6), C7(H7), C12(H12)
2.c Idealised Me refined as rotating group:
 C1(H1A,H1B,H1C), C14(H14A,H14B,H14C), C15(H15A,H15B,H15C)
;
_olex2_submission_special_instructions 'No special instructions were received'

loop_
_space_group_symop_operation_xyz
'x, y, z'
'-x, y+1/2, -z+1/2'
'-x, -y, -z'
'x, -y-1/2, z-1/2'

loop_
_atom_site_label
_atom_site_type_symbol
_atom_site_fract_x
_atom_site_fract_y
_atom_site_fract_z
_atom_site_U_iso_or_equiv
_atom_site_adp_type
_atom_site_occupancy
_atom_site_site_symmetry_order
_atom_site_calc_flag
_atom_site_refinement_flags_posn
Cl1 Cl 0.05673(10) 0.88035(10) 0.0227(2) 0.0435(6) Uani 1 1 d .
N2 N 0.6072(3) 0.7927(3) 0.3314(7) 0.0327(12) Uani 1 1 d .
N1 N 0.4356(3) 0.8317(3) 0.2333(7) 0.0286(11) Uani 1 1 d .
N3 N 0.6320(3) 0.6302(3) 0.3427(8) 0.0361(13) Uani 1 1 d .
N4 N 0.4741(3) 0.5845(3) 0.2604(8) 0.0429(14) Uani 1 1 d .
C10 C 0.4790(4) 0.6773(3) 0.2611(8) 0.0270(13) Uani 1 1 d .
C5 C 0.2999(4) 0.7279(4) 0.1543(8) 0.0241(13) Uani 1 1 d .
C8 C 0.4069(4) 0.7447(3) 0.2164(8) 0.0239(13) Uani 1 1 d .
C11 C 0.5759(4) 0.7073(3) 0.3139(8) 0.0266(13) Uani 1 1 d .
C4 C 0.2336(4) 0.8014(4) 0.1177(8) 0.0286(14) Uani 1 1 d .
H4 H 0.2579 0.8617 0.1301 0.034 Uiso 1 1 calc R
C9 C 0.5324(4) 0.8499(4) 0.2878(8) 0.0312(14) Uani 1 1 d .
H9 H 0.5494 0.9123 0.2962 0.037 Uiso 1 1 calc R
C2 C 0.0950(4) 0.6998(4) 0.0397(8) 0.0351(15) Uani 1 1 d .
C3 C 0.1341(4) 0.7860(4) 0.0641(8) 0.0333(15) Uani 1 1 d .
C6 C 0.2602(4) 0.6410(4) 0.1257(8) 0.0305(14) Uani 1 1 d .
H6 H 0.3033 0.5903 0.1438 0.037 Uiso 1 1 calc R
C7 C 0.1603(4) 0.6268(4) 0.0719(8) 0.0366(15) Uani 1 1 d .
H7 H 0.1355 0.5666 0.0566 0.044 Uiso 1 1 calc R
C1 C -0.0161(4) 0.6817(4) -0.0173(9) 0.0389(16) Uani 1 1 d .
H1A H -0.0490 0.7109 0.0782 0.058 Uiso 1 1 calc GR
H1B H -0.0281 0.6163 -0.0177 0.058 Uiso 1 1 calc GR
H1C H -0.0423 0.7064 -0.1487 0.058 Uiso 1 1 calc GR
C12 C 0.5672(4) 0.5605(4) 0.3090(10) 0.0489(19) Uani 1 1 d .
H12 H 0.5875 0.4989 0.3197 0.059 Uiso 1 1 calc R
C13 C 0.7399(4) 0.6258(4) 0.3948(10) 0.0427(17) Uani 1 1 d .
H13 H 0.7653 0.6893 0.4131 0.051 Uiso 1 1 calc R
C14 C 0.7738(5) 0.5756(5) 0.5899(9) 0.0537(19) Uani 1 1 d .
H14A H 0.7463 0.6054 0.6925 0.081 Uiso 1 1 calc GR
H14B H 0.8458 0.5765 0.6268 0.081 Uiso 1 1 calc GR
H14C H 0.7508 0.5127 0.5752 0.081 Uiso 1 1 calc GR
C15 C 0.7783(5) 0.5844(5) 0.2268(10) 0.059(2) Uani 1 1 d .
H15A H 0.7603 0.5201 0.2147 0.089 Uiso 1 1 calc GR
H15B H 0.8501 0.5903 0.2525 0.089 Uiso 1 1 calc GR
H15C H 0.7494 0.6158 0.1042 0.089 Uiso 1 1 calc GR

loop_
_atom_site_aniso_label
_atom_site_aniso_U_11
_atom_site_aniso_U_22
_atom_site_aniso_U_33
_atom_site_aniso_U_23
_atom_site_aniso_U_13
_atom_site_aniso_U_12
Cl1 0.0289(8) 0.0430(11) 0.0578(11) 0.0040(9) 0.0073(7) 0.0108(7)
N2 0.033(3) 0.011(3) 0.052(3) 0.004(2) 0.005(2) -0.001(2)
N1 0.029(3) 0.017(3) 0.039(3) 0.001(2) 0.005(2) 0.001(2)
N3 0.022(2) 0.014(3) 0.070(4) 0.002(2) 0.004(2) -0.002(2)
N4 0.030(3) 0.017(3) 0.080(4) -0.001(3) 0.008(3) -0.004(2)
C10 0.031(3) 0.010(3) 0.040(4) -0.005(3) 0.007(3) -0.001(2)
C5 0.031(3) 0.014(3) 0.030(3) 0.001(2) 0.011(2) 0.001(2)
C8 0.028(3) 0.015(3) 0.027(3) 0.002(2) 0.002(2) 0.001(2)
C11 0.032(3) 0.010(3) 0.037(3) 0.003(2) 0.005(2) 0.001(2)
C4 0.030(3) 0.018(3) 0.041(3) -0.001(3) 0.014(2) -0.002(2)
C9 0.023(3) 0.013(3) 0.055(4) 0.000(3) 0.004(3) 0.000(2)
C2 0.033(3) 0.046(4) 0.028(3) 0.003(3) 0.013(3) -0.010(3)
C3 0.022(3) 0.040(4) 0.037(4) 0.007(3) 0.003(2) 0.012(3)
C6 0.037(3) 0.023(3) 0.034(3) 0.007(3) 0.013(3) 0.003(3)
C7 0.038(3) 0.034(4) 0.036(4) 0.003(3) 0.006(3) -0.012(3)
C1 0.031(3) 0.047(4) 0.037(4) -0.004(3) 0.003(3) -0.011(3)
C12 0.031(3) 0.015(3) 0.092(6) -0.001(3) -0.006(3) -0.002(3)
C13 0.028(3) 0.028(4) 0.071(5) 0.000(3) 0.006(3) -0.003(3)
C14 0.042(4) 0.076(5) 0.040(4) -0.006(4) 0.001(3) 0.007(3)
C15 0.043(4) 0.081(6) 0.056(5) 0.027(4) 0.015(3) 0.007(4)

loop_
_atom_type_symbol
_atom_type_description
_atom_type_scat_dispersion_real
_atom_type_scat_dispersion_imag
_atom_type_scat_source
C C 0.0033 0.0016 'International Tables Vol C Tables 4.2.6.8 and 6.1.1.4'
H H 0.0000 0.0000 'International Tables Vol C Tables 4.2.6.8 and 6.1.1.4'
Cl Cl 0.1484 0.1585 'International Tables Vol C Tables 4.2.6.8 and 6.1.1.4'
N N 0.0061 0.0033 'International Tables Vol C Tables 4.2.6.8 and 6.1.1.4'

loop_
_geom_angle_atom_site_label_1
_geom_angle_atom_site_label_2
_geom_angle_atom_site_label_3
_geom_angle
C9 N2 C11 110.9(5)
C8 N1 C9 118.5(5)
C11 N3 C13 126.4(5)
C12 N3 C11 105.6(4)
C12 N3 C13 128.0(5)
C12 N4 C10 102.9(4)
N4 C10 C8 132.6(5)
N4 C10 C11 111.2(5)
C11 C10 C8 116.2(5)
C4 C5 C8 120.1(5)
C6 C5 C8 122.6(5)
C6 C5 C4 117.2(5)
N1 C8 C10 118.3(5)
N1 C8 C5 116.6(4)
C10 C8 C5 125.0(5)
N2 C11 N3 127.5(5)
N2 C11 C10 127.2(5)
N3 C11 C10 105.3(4)
C5 C4 H4 119.8
C3 C4 C5 120.3(5)
C3 C4 H4 119.8
N2 C9 N1 128.9(5)
N2 C9 H9 115.5
N1 C9 H9 115.5
C3 C2 C7 117.8(5)
C3 C2 C1 122.7(5)
C7 C2 C1 119.4(5)
C4 C3 Cl1 117.6(5)
C4 C3 C2 122.2(5)
C2 C3 Cl1 120.1(4)
C5 C6 H6 119.1
C7 C6 C5 121.7(5)
C7 C6 H6 119.1
C2 C7 H7 119.7
C6 C7 C2 120.7(5)
C6 C7 H7 119.7
C2 C1 H1A 109.5
C2 C1 H1B 109.5
C2 C1 H1C 109.5
H1A C1 H1B 109.5
H1A C1 H1C 109.5
H1B C1 H1C 109.5
N3 C12 H12 122.5
N4 C12 N3 114.9(5)
N4 C12 H12 122.5
N3 C13 H13 107.8
N3 C13 C14 110.5(5)
N3 C13 C15 109.5(6)
C14 C13 H13 107.8
C15 C13 H13 107.8
C15 C13 C14 113.3(5)
C13 C14 H14A 109.5
C13 C14 H14B 109.5
C13 C14 H14C 109.5
H14A C14 H14B 109.5
H14A C14 H14C 109.5
H14B C14 H14C 109.5
C13 C15 H15A 109.5
C13 C15 H15B 109.5
C13 C15 H15C 109.5
H15A C15 H15B 109.5
H15A C15 H15C 109.5
H15B C15 H15C 109.5

loop_
_geom_bond_atom_site_label_1
_geom_bond_atom_site_label_2
_geom_bond_distance
Cl1 C3 1.745(6)
N2 C11 1.332(7)
N2 C9 1.323(7)
N1 C8 1.342(7)
N1 C9 1.345(7)
N3 C11 1.369(6)
N3 C12 1.355(7)
N3 C13 1.467(7)
N4 C10 1.372(7)
N4 C12 1.314(7)
C10 C8 1.399(7)
C10 C11 1.392(7)
C5 C8 1.479(7)
C5 C4 1.411(7)
C5 C6 1.394(7)
C4 H4 0.9500
C4 C3 1.372(7)
C9 H9 0.9500
C2 C3 1.380(8)
C2 C7 1.396(8)
C2 C1 1.535(8)
C6 H6 0.9500
C6 C7 1.376(8)
C7 H7 0.9500
C1 H1A 0.9800
C1 H1B 0.9800
C1 H1C 0.9800
C12 H12 0.9500
C13 H13 1.0000
C13 C14 1.531(9)
C13 C15 1.511(9)
C14 H14A 0.9800
C14 H14B 0.9800
C14 H14C 0.9800
C15 H15A 0.9800
C15 H15B 0.9800
C15 H15C 0.9800
